data_7701834
loop_
_publ_author_name
'Freeman, Lucas'
'Walley, Jacob'
'Dickie, Diane Amanda'
'Gilliard, Robert J.'

_publ_section_title
;
 Low-Nuclearity Magnesium Hydride Complexes Stabilized by N-Heterocyclic
 Carbenes
;
_journal_name_full 'Dalton Transactions'
_journal_paper_doi 10.1039/C9DT03915E
_journal_year 2019
_chemical_formula_sum 'C34 H78 Mg2 N6 Si4'
_chemical_formula_weight 732.00
_chemical_properties_physical Air-sensitive,Moisture-sensitive
_space_group_crystal_system triclinic
_space_group_IT_number 2
_space_group_name_Hall '-P 1'
_space_group_name_H-M_alt 'P -1'
_atom_sites_solution_hydrogens mixed
_atom_sites_solution_primary dual
_audit_update_record
;
2019-08-02 deposited with the CCDC.	2019-11-07 downloaded from the CCDC.
;
_cell_angle_alpha 103.803(6)
_cell_angle_beta 102.534(6)
_cell_angle_gamma 99.630(6)
_cell_formula_units_Z 2
_cell_length_a 11.699(2)
_cell_length_b 12.225(2)
_cell_length_c 18.044(3)
_cell_measurement_reflns_used 9968
_cell_measurement_temperature 100.(2)
_cell_measurement_theta_max 25.9771
_cell_measurement_theta_min 2.4042
_cell_volume 2380.2(7)
_computing_cell_refinement 'SAINT V8.38A (Bruker AXS Inc., 2017)'
_computing_data_collection 'Bruker Instrument Service v2017.5.0.0'
_computing_data_reduction 'SAINT V8.38A (Bruker AXS Inc., 2017)'
_computing_structure_refinement 'SHELXL-2018/3 (Sheldrick, 2018)'
_computing_structure_solution 'SHELXT 2014/5 (Sheldrick, 2014)'
_diffrn_ambient_temperature 100.(2)
_diffrn_detector_area_resol_mean 8.3333
_diffrn_measured_fraction_theta_full 0.996
_diffrn_measured_fraction_theta_max 0.996
_diffrn_measurement_device_type 'Bruker Kappa APEXII Duo'
_diffrn_measurement_method '\f and \w scans'
_diffrn_radiation_monochromator graphite
_diffrn_radiation_type 'Mo K\a'
_diffrn_radiation_wavelength 0.71073
_diffrn_reflns_av_R_equivalents 0.0716
_diffrn_reflns_av_unetI/netI 0.0525
_diffrn_reflns_limit_h_max 16
_diffrn_reflns_limit_h_min -16
_diffrn_reflns_limit_k_max 16
_diffrn_reflns_limit_k_min -16
_diffrn_reflns_limit_l_max 25
_diffrn_reflns_limit_l_min -25
_diffrn_reflns_number 96663
_diffrn_reflns_theta_full 29.67
_diffrn_reflns_theta_max 29.67
_diffrn_reflns_theta_min 1.21
_diffrn_source 'fine-focus sealed tube'
_exptl_absorpt_coefficient_mu 0.179
_exptl_absorpt_correction_T_max 0.97
_exptl_absorpt_correction_T_min 0.89
_exptl_absorpt_correction_type multi-scan
_exptl_absorpt_process_details
;
SADABS-2016/2 - Bruker AXS area detector scaling and absorption correction
;
_exptl_crystal_colour colourless
_exptl_crystal_density_diffrn 1.021
_exptl_crystal_density_method 'not measured'
_exptl_crystal_description rod
_exptl_crystal_F_000 808
_exptl_crystal_recrystallization_method 'Re-crystallisation from solvent: hexanes'
_exptl_crystal_size_max 0.428
_exptl_crystal_size_mid 0.163
_exptl_crystal_size_min 0.160
_refine_diff_density_max 0.411
_refine_diff_density_min -0.239
_refine_ls_extinction_method none
_refine_ls_goodness_of_fit_ref 1.009
_refine_ls_hydrogen_treatment mixed
_refine_ls_matrix_type full
_refine_ls_number_parameters 447
_refine_ls_number_reflns 13415
_refine_ls_number_restraints 0
_refine_ls_restrained_S_all 1.009
_refine_ls_R_factor_all 0.0834
_refine_ls_R_factor_gt 0.0443
_refine_ls_shift/su_max 0.001
_refine_ls_shift/su_mean 0.000
_refine_ls_structure_factor_coef Fsqd
_refine_ls_weighting_details 'w=1/[\s^2^(Fo^2^)+(0.0493P)^2^+0.8434P] where P=(Fo^2^+2Fc^2^)/3'
_refine_ls_weighting_scheme calc
_refine_ls_wR_factor_gt 0.0972
_refine_ls_wR_factor_ref 0.1148
_reflns_number_gt 9100
_reflns_number_total 13415
_reflns_threshold_expression 'I > 2\s(I)'
_cod_data_source_file c9dt03915e2.cif
_cod_data_source_block 4
_cod_depositor_comments
;
The following automatic conversions were performed:

data item '_exptl_absorpt_correction_type' value 'Multi-Scan' was
changed to 'multi-scan' in accordance with the
/home/data/users/saulius/crontab/automatic-downloads/rss-feeds/RSC/lib/dictionaries/cif_core.dic
dictionary named 'cif_core.dic' version 2.4.2 last updated on
2011-04-26.

Automatic conversion script
Id: cif_fix_values 6909 2019-04-08 15:41:33Z antanas 
;
_cod_database_code 7701834

loop_
_space_group_symop_operation_xyz
'x, y, z'
'-x, -y, -z'

loop_
_atom_site_type_symbol
_atom_site_label
_atom_site_fract_x
_atom_site_fract_y
_atom_site_fract_z
_atom_site_U_iso_or_equiv
_atom_site_adp_type
_atom_site_calc_flag
_atom_site_refinement_flags_adp
_atom_site_refinement_flags_posn
_atom_site_occupancy
Si Si1 0.59416(4) 0.68849(4) 0.91916(3) 0.02092(10) Uani d . . 1
Si Si2 0.40768(4) 0.53873(4) 0.77170(3) 0.02273(11) Uani d . . 1
Si Si3 0.98542(5) 0.76170(4) 0.60216(3) 0.02752(12) Uani d . . 1
Si Si4 0.95497(4) 0.97799(4) 0.70947(3) 0.02277(11) Uani d . . 1
Mg Mg1 0.61447(5) 0.71976(4) 0.75080(3) 0.01707(11) Uani d . . 1
H H1 0.7680(16) 0.8060(15) 0.7984(11) 0.024(5) Uiso d . . 1
H H2 0.6957(16) 0.6362(15) 0.6816(11) 0.026(5) Uiso d . . 1
Mg Mg2 0.84906(5) 0.73111(4) 0.73127(3) 0.01668(11) Uani d . . 1
N N1 0.48128(12) 0.80636(11) 0.60480(8) 0.0186(3) Uani d . . 1
N N2 0.50487(12) 0.93283(11) 0.71556(8) 0.0181(3) Uani d . . 1
N N3 0.52983(12) 0.64979(11) 0.82009(8) 0.0197(3) Uani d . . 1
N N4 1.02174(12) 0.67589(11) 0.87420(8) 0.0189(3) Uani d . . 1
N N5 0.92880(12) 0.51354(11) 0.78890(8) 0.0193(3) Uani d . . 1
N N6 0.94044(12) 0.83211(11) 0.67996(8) 0.0208(3) Uani d . . 1
C C1 0.52326(14) 0.82673(13) 0.68436(9) 0.0181(3) Uani d . . 1
C C2 0.43724(14) 0.89873(14) 0.58660(10) 0.0213(3) Uani d . . 1
C C3 0.37648(18) 0.90147(17) 0.50525(11) 0.0332(4) Uani d . . 1
H H3A 0.425126 0.877579 0.4691 0.05 Uiso calc U R 1
H H3B 0.367716 0.980242 0.506755 0.05 Uiso calc U R 1
H H3C 0.296819 0.848373 0.486615 0.05 Uiso calc U R 1
C C4 0.45188(14) 0.97861(14) 0.65647(10) 0.0211(3) Uani d . . 1
C C5 0.41956(17) 1.09376(15) 0.67040(12) 0.0297(4) Uani d . . 1
H H5A 0.375996 1.10245 0.711327 0.045 Uiso calc U R 1
H H5B 0.368394 1.098778 0.621107 0.045 Uiso calc U R 1
H H5C 0.4931 1.155469 0.687889 0.045 Uiso calc U R 1
C C6 0.49798(15) 0.70344(14) 0.54935(10) 0.0241(4) Uani d . . 1
H H6 0.524616 0.652146 0.582022 0.029 Uiso calc U R 1
C C7 0.38133(17) 0.63292(16) 0.48814(11) 0.0332(4) Uani d . . 1
H H7A 0.317549 0.620829 0.514702 0.05 Uiso calc U R 1
H H7B 0.393268 0.557797 0.461029 0.05 Uiso calc U R 1
H H7C 0.358174 0.674787 0.44935 0.05 Uiso calc U R 1
C C8 0.59992(18) 0.73687(17) 0.51332(12) 0.0349(4) Uani d . . 1
H H8A 0.576895 0.785277 0.479068 0.052 Uiso calc U R 1
H H8B 0.616091 0.666732 0.481955 0.052 Uiso calc U R 1
H H8C 0.672473 0.780133 0.555721 0.052 Uiso calc U R 1
C C9 0.53678(16) 0.98408(15) 0.80229(10) 0.0263(4) Uani d . . 1
H H9 0.578141 0.930221 0.825887 0.032 Uiso calc U R 1
C C10 0.6272(2) 1.0997(2) 0.83000(13) 0.0490(6) Uani d . . 1
H H10A 0.692597 1.093782 0.80441 0.074 Uiso calc U R 1
H H10B 0.660095 1.120943 0.887615 0.074 Uiso calc U R 1
H H10C 0.587238 1.1591 0.815897 0.074 Uiso calc U R 1
C C11 0.4269(2) 0.9874(2) 0.83270(13) 0.0534(6) Uani d . . 1
H H11A 0.385699 1.043253 0.814159 0.08 Uiso calc U R 1
H H11B 0.451175 1.010638 0.890745 0.08 Uiso calc U R 1
H H11C 0.372406 0.910366 0.812972 0.08 Uiso calc U R 1
C C12 0.67034(19) 0.84632(16) 0.96035(11) 0.0326(4) Uani d . . 1
H H12A 0.727331 0.866217 0.930413 0.049 Uiso calc U R 1
H H12B 0.713655 0.862476 1.016172 0.049 Uiso calc U R 1
H H12C 0.609799 0.892682 0.955977 0.049 Uiso calc U R 1
C C13 0.48459(18) 0.66635(19) 0.97949(12) 0.0375(5) Uani d . . 1
H H13A 0.42543 0.713227 0.970805 0.056 Uiso calc U R 1
H H13B 0.528061 0.689878 1.035781 0.056 Uiso calc U R 1
H H13C 0.443141 0.584411 0.963357 0.056 Uiso calc U R 1
C C14 0.71165(18) 0.60671(18) 0.94579(13) 0.0379(5) Uani d . . 1
H H14A 0.674566 0.523612 0.928818 0.057 Uiso calc U R 1
H H14B 0.74697 0.632092 1.00327 0.057 Uiso calc U R 1
H H14C 0.774783 0.621718 0.91917 0.057 Uiso calc U R 1
C C15 0.4183(2) 0.40010(18) 0.79769(17) 0.0530(6) Uani d . . 1
H H15A 0.491211 0.377424 0.78764 0.079 Uiso calc U R 1
H H15B 0.347488 0.339052 0.765158 0.079 Uiso calc U R 1
H H15C 0.421612 0.411535 0.853823 0.079 Uiso calc U R 1
C C16 0.26205(17) 0.5692(2) 0.78702(13) 0.0436(5) Uani d . . 1
H H16A 0.263309 0.579659 0.842777 0.065 Uiso calc U R 1
H H16B 0.195753 0.50402 0.753632 0.065 Uiso calc U R 1
H H16C 0.250653 0.639799 0.772681 0.065 Uiso calc U R 1
C C17 0.3866(2) 0.5065(2) 0.66237(12) 0.0516(7) Uani d . . 1
H H17A 0.371889 0.574522 0.645497 0.077 Uiso calc U R 1
H H17B 0.317706 0.440828 0.63489 0.077 Uiso calc U R 1
H H17C 0.459311 0.487177 0.649388 0.077 Uiso calc U R 1
C C18 0.94258(13) 0.62955(13) 0.80156(9) 0.0176(3) Uani d . . 1
C C19 0.99834(14) 0.48779(14) 0.85300(10) 0.0228(3) Uani d . . 1
C C20 1.01251(18) 0.36950(15) 0.85618(13) 0.0350(4) Uani d . . 1
H H20A 0.933279 0.315656 0.837412 0.052 Uiso calc U R 1
H H20B 1.050031 0.372052 0.910874 0.052 Uiso calc U R 1
H H20C 1.063506 0.343288 0.822327 0.052 Uiso calc U R 1
C C21 1.05701(14) 0.59053(14) 0.90705(10) 0.0209(3) Uani d . . 1
C C22 1.14567(17) 0.61129(16) 0.98508(11) 0.0302(4) Uani d . . 1
H H22A 1.226663 0.642086 0.98167 0.045 Uiso calc U R 1
H H22B 1.143387 0.538225 0.998806 0.045 Uiso calc U R 1
H H22C 1.125138 0.6672 1.025973 0.045 Uiso calc U R 1
C C23 0.84385(15) 0.43055(14) 0.71686(10) 0.0238(4) Uani d . . 1
H H23 0.811694 0.477573 0.682404 0.029 Uiso calc U R 1
C C24 0.90778(18) 0.35196(16) 0.66979(12) 0.0344(4) Uani d . . 1
H H24A 0.979699 0.399014 0.663621 0.052 Uiso calc U R 1
H H24B 0.853365 0.309785 0.617431 0.052 Uiso calc U R 1
H H24C 0.931332 0.296634 0.6981 0.052 Uiso calc U R 1
C C25 0.73634(17) 0.36670(17) 0.73665(13) 0.0374(5) Uani d . . 1
H H25A 0.763292 0.318035 0.769744 0.056 Uiso calc U R 1
H H25B 0.67743 0.317982 0.687557 0.056 Uiso calc U R 1
H H25C 0.699095 0.422985 0.765397 0.056 Uiso calc U R 1
C C26 1.06493(16) 0.80288(14) 0.90785(10) 0.0258(4) Uani d . . 1
H H26 1.017734 0.837717 0.87027 0.031 Uiso calc U R 1
C C27 1.0394(2) 0.84746(18) 0.98625(13) 0.0437(5) Uani d . . 1
H H27A 0.954732 0.816348 0.982078 0.066 Uiso calc U R 1
H H27B 1.056148 0.932204 1.001041 0.066 Uiso calc U R 1
H H27C 1.09083 0.822904 1.026768 0.066 Uiso calc U R 1
C C28 1.1948(2) 0.84165(18) 0.90956(17) 0.0562(7) Uani d . . 1
H H28A 1.245086 0.809152 0.945517 0.084 Uiso calc U R 1
H H28B 1.219236 0.926369 0.928153 0.084 Uiso calc U R 1
H H28C 1.204618 0.814674 0.856136 0.084 Uiso calc U R 1
C C29 1.15214(19) 0.7768(2) 0.62301(16) 0.0525(6) Uani d . . 1
H H29A 1.19179 0.857341 0.630503 0.079 Uiso calc U R 1
H H29B 1.170516 0.726287 0.578279 0.079 Uiso calc U R 1
H H29C 1.181332 0.754501 0.671155 0.079 Uiso calc U R 1
C C30 0.9178(2) 0.60329(17) 0.57516(14) 0.0489(6) Uani d . . 1
H H30A 0.951949 0.572233 0.618079 0.073 Uiso calc U R 1
H H30B 0.935411 0.563865 0.52635 0.073 Uiso calc U R 1
H H30C 0.830413 0.590602 0.566889 0.073 Uiso calc U R 1
C C31 0.9386(2) 0.8072(2) 0.50956(13) 0.0494(6) Uani d . . 1
H H31A 0.850851 0.795845 0.493925 0.074 Uiso calc U R 1
H H31B 0.96426 0.760318 0.466829 0.074 Uiso calc U R 1
H H31C 0.976299 0.889124 0.51975 0.074 Uiso calc U R 1
C C32 0.81514(18) 1.02032(17) 0.66379(14) 0.0415(5) Uani d . . 1
H H32A 0.804222 1.004051 0.606508 0.062 Uiso calc U R 1
H H32B 0.822823 1.10318 0.687024 0.062 Uiso calc U R 1
H H32C 0.745376 0.975825 0.674 0.062 Uiso calc U R 1
C C33 1.08387(19) 1.06504(18) 0.68670(14) 0.0432(5) Uani d . . 1
H H33A 1.159424 1.049029 0.712616 0.065 Uiso calc U R 1
H H33B 1.086546 1.147663 0.706309 0.065 Uiso calc U R 1
H H33C 1.073007 1.043925 0.629288 0.065 Uiso calc U R 1
C C34 0.9834(2) 1.03577(16) 0.81938(12) 0.0430(5) Uani d . . 1
H H34A 0.919204 0.994676 0.836519 0.064 Uiso calc U R 1
H H34B 0.984764 1.118614 0.833237 0.064 Uiso calc U R 1
H H34C 1.061038 1.02424 0.845885 0.064 Uiso calc U R 1

loop_
_atom_site_aniso_label
_atom_site_aniso_U_11
_atom_site_aniso_U_22
_atom_site_aniso_U_33
_atom_site_aniso_U_12
_atom_site_aniso_U_13
_atom_site_aniso_U_23
Si1 0.0226(2) 0.0220(2) 0.0202(2) 0.00593(18) 0.00557(18) 0.00948(18)
Si2 0.0220(2) 0.0199(2) 0.0255(2) 0.00109(18) 0.01045(19) 0.00403(19)
Si3 0.0292(3) 0.0265(3) 0.0320(3) 0.0059(2) 0.0187(2) 0.0087(2)
Si4 0.0258(2) 0.0173(2) 0.0275(3) 0.00365(18) 0.00771(19) 0.01103(19)
Mg1 0.0177(3) 0.0167(3) 0.0188(3) 0.0052(2) 0.0061(2) 0.0067(2)
Mg2 0.0174(3) 0.0152(2) 0.0195(3) 0.0054(2) 0.0058(2) 0.0070(2)
N1 0.0196(6) 0.0171(6) 0.0179(7) 0.0035(5) 0.0031(5) 0.0047(5)
N2 0.0187(6) 0.0166(6) 0.0195(7) 0.0039(5) 0.0062(5) 0.0054(5)
N3 0.0207(7) 0.0185(6) 0.0211(7) 0.0038(5) 0.0075(6) 0.0068(5)
N4 0.0201(7) 0.0154(6) 0.0217(7) 0.0050(5) 0.0045(5) 0.0064(5)
N5 0.0168(6) 0.0150(6) 0.0258(7) 0.0036(5) 0.0031(5) 0.0074(5)
N6 0.0223(7) 0.0193(7) 0.0228(7) 0.0046(5) 0.0079(6) 0.0084(6)
C1 0.0163(7) 0.0194(7) 0.0185(8) 0.0029(6) 0.0047(6) 0.0060(6)
C2 0.0192(8) 0.0210(8) 0.0232(8) 0.0033(6) 0.0020(6) 0.0098(7)
C3 0.0359(10) 0.0317(10) 0.0279(10) 0.0047(8) -0.0032(8) 0.0137(8)
C4 0.0175(7) 0.0192(8) 0.0284(9) 0.0050(6) 0.0052(7) 0.0102(7)
C5 0.0295(9) 0.0235(9) 0.0393(11) 0.0098(7) 0.0084(8) 0.0127(8)
C6 0.0295(9) 0.0218(8) 0.0185(8) 0.0068(7) 0.0054(7) 0.0017(7)
C7 0.0357(10) 0.0271(9) 0.0264(10) 0.0035(8) -0.0012(8) -0.0006(8)
C8 0.0396(11) 0.0341(10) 0.0315(10) 0.0080(8) 0.0169(9) 0.0039(8)
C9 0.0336(10) 0.0253(9) 0.0198(8) 0.0095(7) 0.0069(7) 0.0046(7)
C10 0.0456(13) 0.0482(13) 0.0339(12) -0.0099(10) 0.0043(10) -0.0042(10)
C11 0.0468(13) 0.0752(17) 0.0338(12) 0.0046(12) 0.0240(11) 0.0022(11)
C12 0.0460(11) 0.0271(9) 0.0205(9) 0.0042(8) 0.0055(8) 0.0048(7)
C13 0.0367(11) 0.0526(13) 0.0267(10) 0.0075(9) 0.0117(8) 0.0167(9)
C14 0.0326(10) 0.0370(11) 0.0428(12) 0.0138(9) 0.0002(9) 0.0141(9)
C15 0.0480(13) 0.0249(10) 0.0818(19) 0.0002(9) 0.0118(13) 0.0182(11)
C16 0.0242(10) 0.0570(14) 0.0401(12) 0.0073(9) 0.0077(9) -0.0014(10)
C17 0.0460(13) 0.0551(14) 0.0304(11) -0.0247(11) 0.0162(10) -0.0111(10)
C18 0.0161(7) 0.0162(7) 0.0224(8) 0.0048(6) 0.0061(6) 0.0070(6)
C19 0.0206(8) 0.0196(8) 0.0312(9) 0.0077(6) 0.0049(7) 0.0124(7)
C20 0.0392(11) 0.0204(9) 0.0445(12) 0.0090(8) 0.0019(9) 0.0148(8)
C21 0.0181(8) 0.0216(8) 0.0256(9) 0.0083(6) 0.0050(6) 0.0101(7)
C22 0.0304(9) 0.0325(10) 0.0283(10) 0.0112(8) 0.0024(8) 0.0120(8)
C23 0.0206(8) 0.0163(8) 0.0298(9) 0.0013(6) 0.0007(7) 0.0056(7)
C24 0.0350(10) 0.0205(9) 0.0380(11) 0.0081(8) -0.0002(9) -0.0018(8)
C25 0.0280(10) 0.0322(10) 0.0441(12) -0.0071(8) 0.0005(9) 0.0142(9)
C26 0.0319(9) 0.0155(8) 0.0256(9) 0.0057(7) 0.0018(7) 0.0027(7)
C27 0.0500(13) 0.0333(11) 0.0420(12) 0.0128(10) 0.0140(10) -0.0038(9)
C28 0.0541(14) 0.0242(10) 0.0812(19) -0.0093(10) 0.0357(14) -0.0049(11)
C29 0.0357(12) 0.0585(15) 0.0735(18) 0.0171(11) 0.0303(12) 0.0190(13)
C30 0.0639(15) 0.0292(11) 0.0578(15) 0.0062(10) 0.0438(13) -0.0015(10)
C31 0.0603(15) 0.0608(15) 0.0333(12) 0.0133(12) 0.0240(11) 0.0153(11)
C32 0.0359(11) 0.0255(10) 0.0628(15) 0.0111(8) 0.0069(10) 0.0153(10)
C33 0.0410(12) 0.0313(11) 0.0602(15) 0.0003(9) 0.0211(11) 0.0171(10)
C34 0.0748(16) 0.0169(9) 0.0349(11) 0.0068(9) 0.0133(11) 0.0068(8)

loop_
_atom_type_symbol
_atom_type_description
_atom_type_scat_dispersion_real
_atom_type_scat_dispersion_imag
_atom_type_scat_source
C C 0.0033 0.0016 'International Tables Vol C Tables 4.2.6.8 and 6.1.1.4'
H H 0.0000 0.0000 'International Tables Vol C Tables 4.2.6.8 and 6.1.1.4'
Mg Mg 0.0486 0.0363 'International Tables Vol C Tables 4.2.6.8 and 6.1.1.4'
N N 0.0061 0.0033 'International Tables Vol C Tables 4.2.6.8 and 6.1.1.4'
Si Si 0.0817 0.0704 'International Tables Vol C Tables 4.2.6.8 and 6.1.1.4'

loop_
_geom_angle_atom_site_label_1
_geom_angle_atom_site_label_2
_geom_angle_atom_site_label_3
_geom_angle
N3 Si1 C12 112.62(8)
N3 Si1 C14 112.09(9)
C12 Si1 C14 106.49(10)
N3 Si1 C13 114.08(8)
C12 Si1 C13 104.09(9)
C14 Si1 C13 106.83(10)
N3 Si2 C16 114.58(9)
N3 Si2 C17 109.86(8)
C16 Si2 C17 104.66(11)
N3 Si2 C15 114.11(9)
C16 Si2 C15 105.99(11)
C17 Si2 C15 106.96(12)
N6 Si3 C30 109.47(8)
N6 Si3 C29 114.02(10)
C30 Si3 C29 105.96(11)
N6 Si3 C31 114.32(9)
C30 Si3 C31 106.28(12)
C29 Si3 C31 106.19(11)
N6 Si4 C34 112.25(8)
N6 Si4 C33 114.73(9)
C34 Si4 C33 104.05(11)
N6 Si4 C32 111.73(8)
C34 Si4 C32 106.36(11)
C33 Si4 C32 107.07(10)
N3 Mg1 C1 118.02(6)
N3 Mg1 Mg2 131.91(5)
C1 Mg1 Mg2 109.69(5)
N3 Mg1 Si2 29.15(4)
C1 Mg1 Si2 105.95(5)
Mg2 Mg1 Si2 138.07(2)
N3 Mg1 Si1 27.47(4)
C1 Mg1 Si1 127.31(5)
Mg2 Mg1 Si1 113.11(2)
Si2 Mg1 Si1 56.412(16)
N3 Mg1 H1 116.1(6)
C1 Mg1 H1 105.3(6)
Mg2 Mg1 H1 40.4(6)
Si2 Mg1 H1 143.1(6)
Si1 Mg1 H1 88.9(6)
N3 Mg1 H2 123.4(5)
C1 Mg1 H2 106.0(5)
Mg2 Mg1 H2 41.0(5)
Si2 Mg1 H2 107.9(5)
Si1 Mg1 H2 126.4(5)
H1 Mg1 H2 81.4(8)
N6 Mg2 C18 120.33(6)
N6 Mg2 Mg1 129.31(5)
C18 Mg2 Mg1 109.60(5)
N6 Mg2 Si3 28.95(4)
C18 Mg2 Si3 107.41(5)
Mg1 Mg2 Si3 138.36(2)
N6 Mg2 Si4 27.49(4)
C18 Mg2 Si4 128.62(5)
Mg1 Mg2 Si4 110.22(2)
Si3 Mg2 Si4 56.354(16)
N6 Mg2 H1 115.3(5)
C18 Mg2 H1 103.2(5)
Mg1 Mg2 H1 39.5(6)
Si3 Mg2 H1 142.8(5)
Si4 Mg2 H1 88.0(5)
N6 Mg2 H2 123.8(6)
C18 Mg2 H2 104.3(6)
Mg1 Mg2 H2 42.8(5)
Si3 Mg2 H2 109.4(6)
Si4 Mg2 H2 126.9(6)
H1 Mg2 H2 82.3(8)
C1 N1 C2 111.22(13)
C1 N1 C6 120.57(13)
C2 N1 C6 127.80(14)
C1 N2 C4 111.50(13)
C1 N2 C9 120.37(13)
C4 N2 C9 128.10(13)
Si1 N3 Si2 124.15(8)
Si1 N3 Mg1 119.41(7)
Si2 N3 Mg1 115.71(8)
C18 N4 C21 111.73(13)
C18 N4 C26 120.60(13)
C21 N4 C26 127.60(14)
C18 N5 C19 111.37(13)
C18 N5 C23 121.37(13)
C19 N5 C23 127.17(13)
Si3 N6 Si4 124.27(8)
Si3 N6 Mg2 116.00(7)
Si4 N6 Mg2 119.40(8)
N2 C1 N1 104.35(13)
N2 C1 Mg1 126.58(11)
N1 C1 Mg1 128.93(11)
C4 C2 N1 106.67(14)
C4 C2 C3 127.83(16)
N1 C2 C3 125.30(15)
C2 C3 H3A 109.5
C2 C3 H3B 109.5
H3A C3 H3B 109.5
C2 C3 H3C 109.5
H3A C3 H3C 109.5
H3B C3 H3C 109.5
C2 C4 N2 106.26(14)
C2 C4 C5 128.45(16)
N2 C4 C5 125.29(15)
C4 C5 H5A 109.5
C4 C5 H5B 109.5
H5A C5 H5B 109.5
C4 C5 H5C 109.5
H5A C5 H5C 109.5
H5B C5 H5C 109.5
N1 C6 C8 110.72(14)
N1 C6 C7 112.89(14)
C8 C6 C7 113.64(15)
N1 C6 H6 106.3
C8 C6 H6 106.3
C7 C6 H6 106.3
C6 C7 H7A 109.5
C6 C7 H7B 109.5
H7A C7 H7B 109.5
C6 C7 H7C 109.5
H7A C7 H7C 109.5
H7B C7 H7C 109.5
C6 C8 H8A 109.5
C6 C8 H8B 109.5
H8A C8 H8B 109.5
C6 C8 H8C 109.5
H8A C8 H8C 109.5
H8B C8 H8C 109.5
N2 C9 C11 111.95(16)
N2 C9 C10 112.63(15)
C11 C9 C10 113.42(17)
N2 C9 H9 106.0
C11 C9 H9 106.0
C10 C9 H9 106.0
C9 C10 H10A 109.5
C9 C10 H10B 109.5
H10A C10 H10B 109.5
C9 C10 H10C 109.5
H10A C10 H10C 109.5
H10B C10 H10C 109.5
C9 C11 H11A 109.5
C9 C11 H11B 109.5
H11A C11 H11B 109.5
C9 C11 H11C 109.5
H11A C11 H11C 109.5
H11B C11 H11C 109.5
Si1 C12 H12A 109.5
Si1 C12 H12B 109.5
H12A C12 H12B 109.5
Si1 C12 H12C 109.5
H12A C12 H12C 109.5
H12B C12 H12C 109.5
Si1 C13 H13A 109.5
Si1 C13 H13B 109.5
H13A C13 H13B 109.5
Si1 C13 H13C 109.5
H13A C13 H13C 109.5
H13B C13 H13C 109.5
Si1 C14 H14A 109.5
Si1 C14 H14B 109.5
H14A C14 H14B 109.5
Si1 C14 H14C 109.5
H14A C14 H14C 109.5
H14B C14 H14C 109.5
Si2 C15 H15A 109.5
Si2 C15 H15B 109.5
H15A C15 H15B 109.5
Si2 C15 H15C 109.5
H15A C15 H15C 109.5
H15B C15 H15C 109.5
Si2 C16 H16A 109.5
Si2 C16 H16B 109.5
H16A C16 H16B 109.5
Si2 C16 H16C 109.5
H16A C16 H16C 109.5
H16B C16 H16C 109.5
Si2 C17 H17A 109.5
Si2 C17 H17B 109.5
H17A C17 H17B 109.5
Si2 C17 H17C 109.5
H17A C17 H17C 109.5
H17B C17 H17C 109.5
N4 C18 N5 104.17(13)
N4 C18 Mg2 124.55(11)
N5 C18 Mg2 130.99(12)
C21 C19 N5 106.53(14)
C21 C19 C20 127.70(16)
N5 C19 C20 125.52(16)
C19 C20 H20A 109.5
C19 C20 H20B 109.5
H20A C20 H20B 109.5
C19 C20 H20C 109.5
H20A C20 H20C 109.5
H20B C20 H20C 109.5
C19 C21 N4 106.18(14)
C19 C21 C22 128.03(15)
N4 C21 C22 125.75(15)
C21 C22 H22A 109.5
C21 C22 H22B 109.5
H22A C22 H22B 109.5
C21 C22 H22C 109.5
H22A C22 H22C 109.5
H22B C22 H22C 109.5
N5 C23 C25 110.88(15)
N5 C23 C24 111.52(14)
C25 C23 C24 114.53(15)
N5 C23 H23 106.5
C25 C23 H23 106.5
C24 C23 H23 106.5
C23 C24 H24A 109.5
C23 C24 H24B 109.5
H24A C24 H24B 109.5
C23 C24 H24C 109.5
H24A C24 H24C 109.5
H24B C24 H24C 109.5
C23 C25 H25A 109.5
C23 C25 H25B 109.5
H25A C25 H25B 109.5
C23 C25 H25C 109.5
H25A C25 H25C 109.5
H25B C25 H25C 109.5
N4 C26 C27 112.96(15)
N4 C26 C28 111.16(15)
C27 C26 C28 113.29(17)
N4 C26 H26 106.3
C27 C26 H26 106.3
C28 C26 H26 106.3
C26 C27 H27A 109.5
C26 C27 H27B 109.5
H27A C27 H27B 109.5
C26 C27 H27C 109.5
H27A C27 H27C 109.5
H27B C27 H27C 109.5
C26 C28 H28A 109.5
C26 C28 H28B 109.5
H28A C28 H28B 109.5
C26 C28 H28C 109.5
H28A C28 H28C 109.5
H28B C28 H28C 109.5
Si3 C29 H29A 109.5
Si3 C29 H29B 109.5
H29A C29 H29B 109.5
Si3 C29 H29C 109.5
H29A C29 H29C 109.5
H29B C29 H29C 109.5
Si3 C30 H30A 109.5
Si3 C30 H30B 109.5
H30A C30 H30B 109.5
Si3 C30 H30C 109.5
H30A C30 H30C 109.5
H30B C30 H30C 109.5
Si3 C31 H31A 109.5
Si3 C31 H31B 109.5
H31A C31 H31B 109.5
Si3 C31 H31C 109.5
H31A C31 H31C 109.5
H31B C31 H31C 109.5
Si4 C32 H32A 109.5
Si4 C32 H32B 109.5
H32A C32 H32B 109.5
Si4 C32 H32C 109.5
H32A C32 H32C 109.5
H32B C32 H32C 109.5
Si4 C33 H33A 109.5
Si4 C33 H33B 109.5
H33A C33 H33B 109.5
Si4 C33 H33C 109.5
H33A C33 H33C 109.5
H33B C33 H33C 109.5
Si4 C34 H34A 109.5
Si4 C34 H34B 109.5
H34A C34 H34B 109.5
Si4 C34 H34C 109.5
H34A C34 H34C 109.5
H34B C34 H34C 109.5

loop_
_geom_bond_atom_site_label_1
_geom_bond_atom_site_label_2
_geom_bond_distance
Si1 N3 1.6969(15)
Si1 C12 1.8767(19)
Si1 C14 1.8768(19)
Si1 C13 1.8793(19)
Si2 N3 1.7004(14)
Si2 C16 1.867(2)
Si2 C17 1.869(2)
Si2 C15 1.879(2)
Si3 N6 1.6982(15)
Si3 C30 1.866(2)
Si3 C29 1.873(2)
Si3 C31 1.884(2)
Si4 N6 1.7027(14)
Si4 C34 1.873(2)
Si4 C33 1.875(2)
Si4 C32 1.877(2)
Mg1 N3 2.0098(14)
Mg1 C1 2.2239(17)
Mg1 Mg2 2.8269(9)
Mg1 H1 1.828(18)
Mg1 H2 1.933(18)
Mg2 N6 2.0144(14)
Mg2 C18 2.2250(16)
Mg2 H1 1.861(17)
Mg2 H2 1.865(18)
N1 C1 1.359(2)
N1 C2 1.395(2)
N1 C6 1.479(2)
N2 C1 1.358(2)
N2 C4 1.396(2)
N2 C9 1.477(2)
N4 C18 1.356(2)
N4 C21 1.394(2)
N4 C26 1.479(2)
N5 C18 1.357(2)
N5 C19 1.396(2)
N5 C23 1.476(2)
C2 C4 1.355(2)
C2 C3 1.497(2)
C3 H3A 0.98
C3 H3B 0.98
C3 H3C 0.98
C4 C5 1.496(2)
C5 H5A 0.98
C5 H5B 0.98
C5 H5C 0.98
C6 C8 1.520(2)
C6 C7 1.524(2)
C6 H6 1.0
C7 H7A 0.98
C7 H7B 0.98
C7 H7C 0.98
C8 H8A 0.98
C8 H8B 0.98
C8 H8C 0.98
C9 C11 1.506(3)
C9 C10 1.516(3)
C9 H9 1.0
C10 H10A 0.98
C10 H10B 0.98
C10 H10C 0.98
C11 H11A 0.98
C11 H11B 0.98
C11 H11C 0.98
C12 H12A 0.98
C12 H12B 0.98
C12 H12C 0.98
C13 H13A 0.98
C13 H13B 0.98
C13 H13C 0.98
C14 H14A 0.98
C14 H14B 0.98
C14 H14C 0.98
C15 H15A 0.98
C15 H15B 0.98
C15 H15C 0.98
C16 H16A 0.98
C16 H16B 0.98
C16 H16C 0.98
C17 H17A 0.98
C17 H17B 0.98
C17 H17C 0.98
C19 C21 1.355(2)
C19 C20 1.496(2)
C20 H20A 0.98
C20 H20B 0.98
C20 H20C 0.98
C21 C22 1.493(2)
C22 H22A 0.98
C22 H22B 0.98
C22 H22C 0.98
C23 C25 1.523(2)
C23 C24 1.527(2)
C23 H23 1.0
C24 H24A 0.98
C24 H24B 0.98
C24 H24C 0.98
C25 H25A 0.98
C25 H25B 0.98
C25 H25C 0.98
C26 C27 1.502(3)
C26 C28 1.505(3)
C26 H26 1.0
C27 H27A 0.98
C27 H27B 0.98
C27 H27C 0.98
C28 H28A 0.98
C28 H28B 0.98
C28 H28C 0.98
C29 H29A 0.98
C29 H29B 0.98
C29 H29C 0.98
C30 H30A 0.98
C30 H30B 0.98
C30 H30C 0.98
C31 H31A 0.98
C31 H31B 0.98
C31 H31C 0.98
C32 H32A 0.98
C32 H32B 0.98
C32 H32C 0.98
C33 H33A 0.98
C33 H33B 0.98
C33 H33C 0.98
C34 H34A 0.98
C34 H34B 0.98
C34 H34C 0.98

loop_
_geom_torsion_atom_site_label_1
_geom_torsion_atom_site_label_2
_geom_torsion_atom_site_label_3
_geom_torsion_atom_site_label_4
_geom_torsion
C12 Si1 N3 Si2 -151.74(10)
C14 Si1 N3 Si2 88.19(12)
C13 Si1 N3 Si2 -33.38(13)
C12 Si1 N3 Mg1 38.46(11)
C14 Si1 N3 Mg1 -81.61(11)
C13 Si1 N3 Mg1 156.82(9)
C16 Si2 N3 Si1 74.39(13)
C17 Si2 N3 Si1 -168.15(12)
C15 Si2 N3 Si1 -48.06(14)
C16 Si2 N3 Mg1 -115.48(11)
C17 Si2 N3 Mg1 1.99(13)
C15 Si2 N3 Mg1 122.07(11)
C30 Si3 N6 Si4 -165.49(12)
C29 Si3 N6 Si4 76.03(13)
C31 Si3 N6 Si4 -46.40(14)
C30 Si3 N6 Mg2 7.88(13)
C29 Si3 N6 Mg2 -110.60(11)
C31 Si3 N6 Mg2 126.97(10)
C34 Si4 N6 Si3 -146.72(12)
C33 Si4 N6 Si3 -28.22(14)
C32 Si4 N6 Si3 93.88(12)
C34 Si4 N6 Mg2 40.11(13)
C33 Si4 N6 Mg2 158.62(10)
C32 Si4 N6 Mg2 -79.28(12)
C4 N2 C1 N1 0.08(17)
C9 N2 C1 N1 178.35(13)
C4 N2 C1 Mg1 176.03(11)
C9 N2 C1 Mg1 -5.7(2)
C2 N1 C1 N2 0.01(17)
C6 N1 C1 N2 173.23(13)
C2 N1 C1 Mg1 -175.81(11)
C6 N1 C1 Mg1 -2.6(2)
C1 N1 C2 C4 -0.10(18)
C6 N1 C2 C4 -172.70(15)
C1 N1 C2 C3 -175.38(16)
C6 N1 C2 C3 12.0(3)
N1 C2 C4 N2 0.14(17)
C3 C2 C4 N2 175.26(16)
N1 C2 C4 C5 179.99(16)
C3 C2 C4 C5 -4.9(3)
C1 N2 C4 C2 -0.14(18)
C9 N2 C4 C2 -178.25(15)
C1 N2 C4 C5 180.00(15)
C9 N2 C4 C5 1.9(3)
C1 N1 C6 C8 -102.52(18)
C2 N1 C6 C8 69.5(2)
C1 N1 C6 C7 128.78(16)
C2 N1 C6 C7 -59.2(2)
C1 N2 C9 C11 -109.24(19)
C4 N2 C9 C11 68.7(2)
C1 N2 C9 C10 121.55(18)
C4 N2 C9 C10 -60.5(2)
C21 N4 C18 N5 -0.25(17)
C26 N4 C18 N5 176.93(13)
C21 N4 C18 Mg2 174.21(11)
C26 N4 C18 Mg2 -8.6(2)
C19 N5 C18 N4 0.14(17)
C23 N5 C18 N4 176.93(13)
C19 N5 C18 Mg2 -173.81(12)
C23 N5 C18 Mg2 3.0(2)
C18 N5 C19 C21 0.02(18)
C23 N5 C19 C21 -176.54(15)
C18 N5 C19 C20 -174.68(16)
C23 N5 C19 C20 8.8(3)
N5 C19 C21 N4 -0.17(18)
C20 C19 C21 N4 174.38(17)
N5 C19 C21 C22 -177.96(16)
C20 C19 C21 C22 -3.4(3)
C18 N4 C21 C19 0.27(18)
C26 N4 C21 C19 -176.67(15)
C18 N4 C21 C22 178.13(16)
C26 N4 C21 C22 1.2(3)
C18 N5 C23 C25 -109.63(17)
C19 N5 C23 C25 66.6(2)
C18 N5 C23 C24 121.47(16)
C19 N5 C23 C24 -62.3(2)
C18 N4 C26 C27 122.38(18)
C21 N4 C26 C27 -60.9(2)
C18 N4 C26 C28 -109.0(2)
C21 N4 C26 C28 67.7(2)
